data_1513084
loop_
_publ_author_name
'Castellanos, Sonia'
'Grubert, Lutz'
'St\"o\&ser, Reinhard'
'Hecht, Stefan'

_publ_section_title
;
 Diarylethene Photoswitches Featuring Tetrathiafulvalene-Containing Aryl
 Units
;
_journal_issue 45
_journal_name_full 'The Journal of Physical Chemistry C'
_journal_page_first 23529
_journal_paper_doi 10.1021/jp407858s
_journal_volume 117
_journal_year 2013
_chemical_formula_moiety 'C24 H17 F6 N S5'
_chemical_formula_sum 'C24 H17 F6 N S5'
_chemical_formula_weight 593.69
_chemical_name_systematic ?
_space_group_IT_number 14
_symmetry_cell_setting monoclinic
_symmetry_Int_Tables_number 14
_symmetry_space_group_name_Hall '-P 2ybc'
_symmetry_space_group_name_H-M 'P 1 21/c 1'
_atom_sites_solution_hydrogens geom
_atom_sites_solution_primary direct
_atom_sites_solution_secondary difmap
_audit_creation_method SHELXL-97
_cell_angle_alpha 90.00
_cell_angle_beta 90.457(2)
_cell_angle_gamma 90.00
_cell_formula_units_Z 4
_cell_length_a 12.4181(3)
_cell_length_b 10.4442(4)
_cell_length_c 19.0213(5)
_cell_measurement_reflns_used 27798
_cell_measurement_temperature 100(2)
_cell_measurement_theta_max 29.56
_cell_measurement_theta_min 2.22
_cell_volume 2466.93(13)
_computing_cell_refinement 'STOE X-AREA'
_computing_data_collection 'STOE X-AREA'
_computing_data_reduction 'STOE X-RED'
_computing_structure_refinement 'SHELXL-97 (Sheldrick, 1997)'
_computing_structure_solution SIR97
_diffrn_ambient_temperature 100(2)
_diffrn_detector 'image plate (34 cm diameter)'
_diffrn_detector_area_resol_mean 6.67
_diffrn_detector_type STOE
_diffrn_measured_fraction_theta_full 0.996
_diffrn_measured_fraction_theta_max 0.996
_diffrn_measurement_details ' 230 frames, detector distance = 100 mm'
_diffrn_measurement_device '2-circle goniometer'
_diffrn_measurement_device_type 'STOE IPDS 2T'
_diffrn_measurement_method 'rotation method'
_diffrn_radiation_collimation '0.5 mm diameter, monocapillary'
_diffrn_radiation_monochromator 'plane graphite'
_diffrn_radiation_polarisn_norm 0
_diffrn_radiation_type 'Mo K\a'
_diffrn_radiation_wavelength 0.71073
_diffrn_reflns_av_R_equivalents 0.0810
_diffrn_reflns_av_unetI/netI 0.0648
_diffrn_reflns_limit_h_max 17
_diffrn_reflns_limit_h_min -16
_diffrn_reflns_limit_k_max 14
_diffrn_reflns_limit_k_min -14
_diffrn_reflns_limit_l_max 26
_diffrn_reflns_limit_l_min -24
_diffrn_reflns_number 30184
_diffrn_reflns_theta_full 29.50
_diffrn_reflns_theta_max 29.50
_diffrn_reflns_theta_min 2.14
_diffrn_source 'sealed X-ray tube, 12 x 0.4 mm long-fine focus'
_diffrn_source_current 45
_diffrn_source_power 2.25
_diffrn_source_voltage 50
_exptl_absorpt_coefficient_mu 0.531
_exptl_absorpt_correction_T_max 0.9393
_exptl_absorpt_correction_T_min 0.8213
_exptl_absorpt_correction_type numerical
_exptl_absorpt_process_details 'STOE X-RED'
_exptl_crystal_colour red
_exptl_crystal_density_diffrn 1.598
_exptl_crystal_density_method 'not measured'
_exptl_crystal_description block
_exptl_crystal_F_000 1208
_exptl_crystal_size_max 0.260
_exptl_crystal_size_mid 0.210
_exptl_crystal_size_min 0.120
_refine_diff_density_max 0.546
_refine_diff_density_min -0.463
_refine_diff_density_rms 0.064
_refine_ls_extinction_coef 0.0018(3)
_refine_ls_extinction_expression Fc^*^=kFc[1+0.001xFc^2^\l^3^/sin(2\q)]^-1/4^
_refine_ls_extinction_method SHELXL
_refine_ls_goodness_of_fit_ref 0.825
_refine_ls_hydrogen_treatment constr
_refine_ls_matrix_type full
_refine_ls_number_parameters 330
_refine_ls_number_reflns 6863
_refine_ls_number_restraints 0
_refine_ls_restrained_S_all 0.825
_refine_ls_R_factor_all 0.0463
_refine_ls_R_factor_gt 0.0296
_refine_ls_shift/su_max 0.001
_refine_ls_shift/su_mean 0.000
_refine_ls_structure_factor_coef Fsqd
_refine_ls_weighting_details 'calc w=1/[\s^2^(Fo^2^)+(0.0403P)^2^+0.0000P] where P=(Fo^2^+2Fc^2^)/3'
_refine_ls_weighting_scheme calc
_refine_ls_wR_factor_gt 0.0664
_refine_ls_wR_factor_ref 0.0688
_reflns_d_resolution_high 0.722
_reflns_d_resolution_low 9.509
_reflns_limit_h_max 17
_reflns_limit_h_min -17
_reflns_limit_k_max 14
_reflns_limit_k_min 0
_reflns_limit_l_max 26
_reflns_limit_l_min 0
_reflns_number_gt 4828
_reflns_number_total 6863
_reflns_threshold_expression >2sigma(I)
_cod_data_source_file jp407858s_si_003.cif
_cod_data_source_block c:cos_08
_cod_original_sg_symbol_H-M 'P 21/c'
_cod_database_code 1513084

loop_
_symmetry_equiv_pos_as_xyz
'x, y, z'
'-x, y+1/2, -z+1/2'
'-x, -y, -z'
'x, -y-1/2, z-1/2'

loop_
_atom_site_label
_atom_site_type_symbol
_atom_site_fract_x
_atom_site_fract_y
_atom_site_fract_z
_atom_site_U_iso_or_equiv
_atom_site_adp_type
_atom_site_occupancy
_atom_site_symmetry_multiplicity
_atom_site_calc_flag
_atom_site_refinement_flags
C1 C 0.42341(13) 0.36684(16) 0.68864(8) 0.0186(3) Uani 1 1 d .
C2 C 0.25794(14) 0.25683(19) 0.74559(9) 0.0258(4) Uani 1 1 d .
C3 C 0.22400(13) 0.37372(19) 0.72864(9) 0.0251(4) Uani 1 1 d .
C4 C 0.19462(17) 0.1515(2) 0.77917(13) 0.0421(5) Uani 1 1 d .
H4A H 0.1195 0.1785 0.7842 0.063 Uiso 1 1 calc R
H4B H 0.2253 0.1322 0.8256 0.063 Uiso 1 1 calc R
H4C H 0.1977 0.0747 0.7496 0.063 Uiso 1 1 calc R
C5 C 0.11374(14) 0.4301(2) 0.73887(11) 0.0360(5) Uani 1 1 d .
H5A H 0.0666 0.3659 0.7602 0.054 Uiso 1 1 calc R
H5B H 0.0838 0.4562 0.6933 0.054 Uiso 1 1 calc R
H5C H 0.1190 0.5048 0.7698 0.054 Uiso 1 1 calc R
C6 C 0.51728(13) 0.39086(15) 0.65642(8) 0.0176(3) Uani 1 1 d .
C7 C 0.65736(12) 0.47603(15) 0.56803(8) 0.0169(3) Uani 1 1 d .
C8 C 0.69431(12) 0.36185(15) 0.58891(8) 0.0153(3) Uani 1 1 d .
C9 C 0.70554(14) 0.56229(16) 0.51406(9) 0.0232(3) Uani 1 1 d .
H9A H 0.7723 0.5243 0.4966 0.035 Uiso 1 1 calc R
H9B H 0.7213 0.6458 0.5353 0.035 Uiso 1 1 calc R
H9C H 0.6546 0.5734 0.4749 0.035 Uiso 1 1 calc R
C10 C 0.79438(12) 0.30672(15) 0.56151(8) 0.0154(3) Uani 1 1 d .
C11 C 0.89707(13) 0.32235(15) 0.60173(9) 0.0185(3) Uani 1 1 d .
C12 C 0.98046(13) 0.24731(16) 0.55918(9) 0.0191(3) Uani 1 1 d .
C13 C 0.92939(12) 0.23793(15) 0.48547(9) 0.0172(3) Uani 1 1 d .
C14 C 0.81042(12) 0.25333(14) 0.49770(8) 0.0149(3) Uani 1 1 d .
C15 C 0.72506(12) 0.21513(15) 0.44875(8) 0.0154(3) Uani 1 1 d .
C16 C 0.73082(13) 0.19163(16) 0.37775(8) 0.0178(3) Uani 1 1 d .
C17 C 0.55528(12) 0.15788(14) 0.43261(8) 0.0154(3) Uani 1 1 d .
C18 C 0.82186(14) 0.2030(2) 0.32688(9) 0.0281(4) Uani 1 1 d .
H18A H 0.8669 0.2765 0.3397 0.042 Uiso 1 1 calc R
H18B H 0.7929 0.2152 0.2793 0.042 Uiso 1 1 calc R
H18C H 0.8653 0.1247 0.3284 0.042 Uiso 1 1 calc R
C19 C 0.44281(12) 0.12873(15) 0.44974(8) 0.0162(3) Uani 1 1 d .
C20 C 0.37016(13) 0.08639(16) 0.39884(9) 0.0214(3) Uani 1 1 d .
H20 H 0.3929 0.0750 0.3517 0.026 Uiso 1 1 calc R
C21 C 0.26398(14) 0.06076(17) 0.41710(10) 0.0239(4) Uani 1 1 d .
H21 H 0.2144 0.0317 0.3823 0.029 Uiso 1 1 calc R
C22 C 0.23034(13) 0.07745(16) 0.48566(10) 0.0221(3) Uani 1 1 d .
H22 H 0.1575 0.0612 0.4977 0.026 Uiso 1 1 calc R
C23 C 0.30309(13) 0.11789(15) 0.53687(9) 0.0201(3) Uani 1 1 d .
H23 H 0.2801 0.1282 0.5841 0.024 Uiso 1 1 calc R
C24 C 0.40901(12) 0.14323(15) 0.51939(8) 0.0170(3) Uani 1 1 d .
H24 H 0.4587 0.1704 0.5546 0.020 Uiso 1 1 calc R
N1 N 0.62536(10) 0.19643(12) 0.47877(7) 0.0146(3) Uani 1 1 d .
F1 F 0.89122(8) 0.27767(11) 0.66853(5) 0.0267(2) Uani 1 1 d .
F2 F 0.92689(8) 0.44700(9) 0.60692(6) 0.0270(2) Uani 1 1 d .
F3 F 0.99109(8) 0.12838(10) 0.58635(5) 0.0268(2) Uani 1 1 d .
F4 F 1.07793(8) 0.30212(11) 0.55956(6) 0.0293(2) Uani 1 1 d .
F5 F 0.95672(7) 0.12747(9) 0.45322(5) 0.0218(2) Uani 1 1 d .
F6 F 0.96847(8) 0.33445(10) 0.44493(5) 0.0245(2) Uani 1 1 d .
S1 S 0.39494(3) 0.22188(4) 0.73084(2) 0.02308(9) Uani 1 1 d .
S2 S 0.31962(3) 0.48003(4) 0.69371(2) 0.02322(10) Uani 1 1 d .
S3 S 0.62522(3) 0.28197(4) 0.65665(2) 0.01808(9) Uani 1 1 d .
S4 S 0.54242(3) 0.53351(4) 0.61067(2) 0.01981(9) Uani 1 1 d .
S5 S 0.60621(3) 0.14389(4) 0.34785(2) 0.01959(9) Uani 1 1 d .

loop_
_atom_site_aniso_label
_atom_site_aniso_U_11
_atom_site_aniso_U_22
_atom_site_aniso_U_33
_atom_site_aniso_U_23
_atom_site_aniso_U_13
_atom_site_aniso_U_12
C1 0.0197(7) 0.0212(8) 0.0150(7) -0.0011(6) 0.0026(6) 0.0014(6)
C2 0.0212(8) 0.0372(10) 0.0191(8) -0.0013(7) 0.0024(7) -0.0091(7)
C3 0.0170(7) 0.0410(10) 0.0175(8) -0.0018(7) 0.0029(6) -0.0040(7)
C4 0.0335(11) 0.0470(13) 0.0460(13) 0.0076(11) 0.0076(9) -0.0162(10)
C5 0.0171(8) 0.0604(14) 0.0304(10) 0.0019(10) 0.0014(7) 0.0009(9)
C6 0.0211(7) 0.0175(7) 0.0141(7) -0.0019(6) 0.0033(6) 0.0018(6)
C7 0.0181(7) 0.0158(7) 0.0168(7) -0.0012(6) 0.0029(6) -0.0006(6)
C8 0.0169(7) 0.0160(7) 0.0130(7) -0.0022(6) 0.0035(5) -0.0009(6)
C9 0.0267(8) 0.0185(8) 0.0244(8) 0.0046(7) 0.0082(7) 0.0022(7)
C10 0.0166(7) 0.0134(7) 0.0162(7) 0.0014(6) 0.0038(6) -0.0005(5)
C11 0.0209(8) 0.0177(7) 0.0170(7) -0.0017(6) 0.0029(6) -0.0014(6)
C12 0.0156(7) 0.0195(7) 0.0221(8) 0.0002(6) 0.0025(6) -0.0012(6)
C13 0.0173(7) 0.0157(7) 0.0188(7) -0.0007(6) 0.0060(6) -0.0009(6)
C14 0.0168(7) 0.0119(7) 0.0160(7) 0.0024(5) 0.0038(6) 0.0011(5)
C15 0.0180(7) 0.0142(7) 0.0139(7) 0.0015(6) 0.0028(6) 0.0026(6)
C16 0.0193(7) 0.0207(8) 0.0135(7) 0.0002(6) 0.0032(6) 0.0013(6)
C17 0.0190(7) 0.0126(7) 0.0146(7) 0.0012(6) 0.0023(6) 0.0038(6)
C18 0.0235(8) 0.0464(11) 0.0144(8) -0.0013(8) 0.0066(6) 0.0001(8)
C19 0.0172(7) 0.0129(7) 0.0185(7) 0.0031(6) 0.0020(6) 0.0025(6)
C20 0.0228(8) 0.0235(8) 0.0179(8) 0.0034(7) -0.0017(6) -0.0016(7)
C21 0.0209(8) 0.0248(8) 0.0257(9) 0.0047(7) -0.0051(7) -0.0047(7)
C22 0.0171(7) 0.0187(8) 0.0305(9) 0.0062(7) 0.0020(7) 0.0014(6)
C23 0.0208(8) 0.0166(8) 0.0230(8) 0.0030(6) 0.0036(6) 0.0034(6)
C24 0.0185(7) 0.0148(7) 0.0177(7) 0.0003(6) 0.0017(6) 0.0018(6)
N1 0.0161(6) 0.0133(6) 0.0145(6) 0.0012(5) 0.0032(5) 0.0018(5)
F1 0.0242(5) 0.0423(6) 0.0135(4) 0.0013(4) 0.0021(4) 0.0021(5)
F2 0.0251(5) 0.0200(5) 0.0359(6) -0.0096(4) -0.0005(4) -0.0041(4)
F3 0.0322(5) 0.0226(5) 0.0257(5) 0.0026(4) -0.0004(4) 0.0086(4)
F4 0.0149(5) 0.0416(6) 0.0314(6) -0.0088(5) 0.0034(4) -0.0061(4)
F5 0.0196(5) 0.0219(5) 0.0240(5) -0.0069(4) 0.0057(4) 0.0039(4)
F6 0.0241(5) 0.0265(5) 0.0231(5) 0.0057(4) 0.0091(4) -0.0056(4)
S1 0.0257(2) 0.0231(2) 0.0205(2) 0.00209(17) 0.00620(16) -0.00206(17)
S2 0.02000(19) 0.0276(2) 0.0222(2) 0.00139(17) 0.00615(16) 0.00468(17)
S3 0.02093(18) 0.01778(18) 0.01562(18) 0.00268(15) 0.00636(14) 0.00321(15)
S4 0.02192(19) 0.01551(18) 0.0221(2) 0.00058(15) 0.00693(15) 0.00391(15)
S5 0.02013(18) 0.0268(2) 0.01188(17) -0.00081(16) 0.00149(14) 0.00097(16)

loop_
_atom_type_symbol
_atom_type_description
_atom_type_scat_dispersion_real
_atom_type_scat_dispersion_imag
_atom_type_scat_source
C C 0.0033 0.0016 'International Tables Vol C Tables 4.2.6.8 and 6.1.1.4'
H H 0.0000 0.0000 'International Tables Vol C Tables 4.2.6.8 and 6.1.1.4'
N N 0.0061 0.0033 'International Tables Vol C Tables 4.2.6.8 and 6.1.1.4'
F F 0.0171 0.0103 'International Tables Vol C Tables 4.2.6.8 and 6.1.1.4'
S S 0.1246 0.1234 'International Tables Vol C Tables 4.2.6.8 and 6.1.1.4'

loop_
_exptl_crystal_face_index_h
_exptl_crystal_face_index_k
_exptl_crystal_face_index_l
_exptl_crystal_face_perp_dist
1 0 0 0.0670
1 -5 1 0.1880
-1 5 -1 0.1630
0 0 1 0.1910
0 0 -1 0.1550
-1 0 0 0.0500

loop_
_geom_angle_atom_site_label_1
_geom_angle_atom_site_label_2
_geom_angle_atom_site_label_3
_geom_angle
C6 C1 S1 123.30(13)
C6 C1 S2 122.67(13)
S1 C1 S2 114.01(9)
C3 C2 C4 127.66(18)
C3 C2 S1 117.08(13)
C4 C2 S1 115.19(15)
C2 C3 C5 127.92(17)
C2 C3 S2 117.20(13)
C5 C3 S2 114.81(15)
C2 C4 H4A 109.5
C2 C4 H4B 109.5
H4A C4 H4B 109.5
C2 C4 H4C 109.5
H4A C4 H4C 109.5
H4B C4 H4C 109.5
C3 C5 H5A 109.5
C3 C5 H5B 109.5
H5A C5 H5B 109.5
C3 C5 H5C 109.5
H5A C5 H5C 109.5
H5B C5 H5C 109.5
C1 C6 S4 122.87(13)
C1 C6 S3 122.81(13)
S4 C6 S3 114.32(9)
C8 C7 C9 127.12(14)
C8 C7 S4 116.53(12)
C9 C7 S4 116.31(12)
C7 C8 C10 122.24(14)
C7 C8 S3 118.12(12)
C10 C8 S3 119.45(11)
C7 C9 H9A 109.5
C7 C9 H9B 109.5
H9A C9 H9B 109.5
C7 C9 H9C 109.5
H9A C9 H9C 109.5
H9B C9 H9C 109.5
C14 C10 C8 127.68(14)
C14 C10 C11 111.99(13)
C8 C10 C11 119.85(13)
F1 C11 F2 106.18(13)
F1 C11 C10 113.02(13)
F2 C11 C10 111.97(13)
F1 C11 C12 111.09(13)
F2 C11 C12 110.09(13)
C10 C11 C12 104.56(13)
F4 C12 F3 107.78(13)
F4 C12 C11 113.11(13)
F3 C12 C11 109.39(13)
F4 C12 C13 113.48(13)
F3 C12 C13 109.18(13)
C11 C12 C13 103.79(13)
F5 C13 F6 106.45(12)
F5 C13 C14 114.30(13)
F6 C13 C14 111.29(13)
F5 C13 C12 111.42(13)
F6 C13 C12 108.86(13)
C14 C13 C12 104.50(13)
C10 C14 C15 125.00(14)
C10 C14 C13 109.54(14)
C15 C14 C13 125.46(14)
C16 C15 N1 115.76(14)
C16 C15 C14 129.16(14)
N1 C15 C14 115.04(13)
C15 C16 C18 131.72(15)
C15 C16 S5 108.84(12)
C18 C16 S5 119.42(12)
N1 C17 C19 123.30(14)
N1 C17 S5 113.96(11)
C19 C17 S5 122.73(12)
C16 C18 H18A 109.5
C16 C18 H18B 109.5
H18A C18 H18B 109.5
C16 C18 H18C 109.5
H18A C18 H18C 109.5
H18B C18 H18C 109.5
C20 C19 C24 119.69(14)
C20 C19 C17 121.63(14)
C24 C19 C17 118.68(14)
C19 C20 C21 119.86(16)
C19 C20 H20 120.1
C21 C20 H20 120.1
C22 C21 C20 120.31(16)
C22 C21 H21 119.8
C20 C21 H21 119.8
C21 C22 C23 119.99(16)
C21 C22 H22 120.0
C23 C22 H22 120.0
C24 C23 C22 120.22(16)
C24 C23 H23 119.9
C22 C23 H23 119.9
C23 C24 C19 119.92(15)
C23 C24 H24 120.0
C19 C24 H24 120.0
C17 N1 C15 111.31(13)
C1 S1 C2 95.30(8)
C1 S2 C3 95.39(9)
C6 S3 C8 93.87(7)
C7 S4 C6 95.02(7)
C16 S5 C17 90.12(8)

loop_
_geom_bond_atom_site_label_1
_geom_bond_atom_site_label_2
_geom_bond_distance
C1 C6 1.345(2)
C1 S1 1.7510(17)
C1 S2 1.7521(17)
C2 C3 1.330(3)
C2 C4 1.498(3)
C2 S1 1.7646(18)
C3 C5 1.504(3)
C3 S2 1.7599(18)
C4 H4A 0.9800
C4 H4B 0.9800
C4 H4C 0.9800
C5 H5A 0.9800
C5 H5B 0.9800
C5 H5C 0.9800
C6 S4 1.7545(17)
C6 S3 1.7579(16)
C7 C8 1.337(2)
C7 C9 1.494(2)
C7 S4 1.7533(16)
C8 C10 1.469(2)
C8 S3 1.7634(15)
C9 H9A 0.9800
C9 H9B 0.9800
C9 H9C 0.9800
C10 C14 1.352(2)
C10 C11 1.491(2)
C11 F1 1.3560(19)
C11 F2 1.3570(19)
C11 C12 1.535(2)
C12 F4 1.3389(18)
C12 F3 1.3513(19)
C12 C13 1.537(2)
C13 F5 1.3513(18)
C13 F6 1.3610(18)
C13 C14 1.506(2)
C14 C15 1.461(2)
C15 C16 1.375(2)
C15 N1 1.3813(19)
C16 C18 1.499(2)
C16 S5 1.7183(17)
C17 N1 1.295(2)
C17 C19 1.469(2)
C17 S5 1.7427(15)
C18 H18A 0.9800
C18 H18B 0.9800
C18 H18C 0.9800
C19 C20 1.390(2)
C19 C24 1.401(2)
C20 C21 1.392(2)
C20 H20 0.9500
C21 C22 1.383(3)
C21 H21 0.9500
C22 C23 1.389(2)
C22 H22 0.9500
C23 C24 1.385(2)
C23 H23 0.9500
C24 H24 0.9500

loop_
_geom_torsion_atom_site_label_1
_geom_torsion_atom_site_label_2
_geom_torsion_atom_site_label_3
_geom_torsion_atom_site_label_4
_geom_torsion
C4 C2 C3 C5 0.1(3)
S1 C2 C3 C5 -176.85(15)
C4 C2 C3 S2 176.78(17)
S1 C2 C3 S2 -0.2(2)
S1 C1 C6 S4 176.82(9)
S2 C1 C6 S4 -4.7(2)
S1 C1 C6 S3 -3.2(2)
S2 C1 C6 S3 175.29(9)
C9 C7 C8 C10 2.4(3)
S4 C7 C8 C10 -175.29(12)
C9 C7 C8 S3 177.29(14)
S4 C7 C8 S3 -0.37(18)
C7 C8 C10 C14 -75.1(2)
S3 C8 C10 C14 110.06(17)
C7 C8 C10 C11 96.20(19)
S3 C8 C10 C11 -78.65(17)
C14 C10 C11 F1 -131.21(14)
C8 C10 C11 F1 56.21(19)
C14 C10 C11 F2 108.93(15)
C8 C10 C11 F2 -63.65(18)
C14 C10 C11 C12 -10.25(18)
C8 C10 C11 C12 177.17(14)
F1 C11 C12 F4 -93.74(16)
F2 C11 C12 F4 23.58(19)
C10 C11 C12 F4 144.03(14)
F1 C11 C12 F3 26.41(18)
F2 C11 C12 F3 143.73(13)
C10 C11 C12 F3 -95.82(15)
F1 C11 C12 C13 142.83(13)
F2 C11 C12 C13 -99.84(15)
C10 C11 C12 C13 20.60(16)
F4 C12 C13 F5 89.44(16)
F3 C12 C13 F5 -30.80(17)
C11 C12 C13 F5 -147.37(12)
F4 C12 C13 F6 -27.65(18)
F3 C12 C13 F6 -147.89(12)
C11 C12 C13 F6 95.54(14)
F4 C12 C13 C14 -146.64(13)
F3 C12 C13 C14 93.12(14)
C11 C12 C13 C14 -23.45(15)
C8 C10 C14 C15 -14.0(3)
C11 C10 C14 C15 174.15(14)
C8 C10 C14 C13 166.73(15)
C11 C10 C14 C13 -5.13(18)
F5 C13 C14 C10 140.36(14)
F6 C13 C14 C10 -99.01(16)
C12 C13 C14 C10 18.32(17)
F5 C13 C14 C15 -38.9(2)
F6 C13 C14 C15 81.72(18)
C12 C13 C14 C15 -160.96(14)
C10 C14 C15 C16 161.52(17)
C13 C14 C15 C16 -19.3(3)
C10 C14 C15 N1 -20.6(2)
C13 C14 C15 N1 158.52(14)
N1 C15 C16 C18 178.67(17)
C14 C15 C16 C18 -3.5(3)
N1 C15 C16 S5 -0.16(18)
C14 C15 C16 S5 177.67(13)
N1 C17 C19 C20 -179.39(15)
S5 C17 C19 C20 0.8(2)
N1 C17 C19 C24 0.1(2)
S5 C17 C19 C24 -179.78(12)
C24 C19 C20 C21 1.1(2)
C17 C19 C20 C21 -179.49(15)
C19 C20 C21 C22 0.1(3)
C20 C21 C22 C23 -1.1(3)
C21 C22 C23 C24 0.8(2)
C22 C23 C24 C19 0.4(2)
C20 C19 C24 C23 -1.3(2)
C17 C19 C24 C23 179.23(14)
C19 C17 N1 C15 179.19(13)
S5 C17 N1 C15 -0.95(16)
C16 C15 N1 C17 0.72(19)
C14 C15 N1 C17 -177.41(13)
C6 C1 S1 C2 -171.63(15)
S2 C1 S1 C2 9.73(11)
C3 C2 S1 C1 -5.85(16)
C4 C2 S1 C1 176.84(15)
C6 C1 S2 C3 171.54(15)
S1 C1 S2 C3 -9.80(10)
C2 C3 S2 C1 6.07(15)
C5 C3 S2 C1 -176.81(14)
C1 C6 S3 C8 165.85(14)
S4 C6 S3 C8 -14.20(10)
C7 C8 S3 C6 8.87(14)
C10 C8 S3 C6 -176.07(13)
C8 C7 S4 C6 -8.37(14)
C9 C7 S4 C6 173.72(13)
C1 C6 S4 C7 -165.84(14)
S3 C6 S4 C7 14.21(10)
C15 C16 S5 C17 -0.31(12)
C18 C16 S5 C17 -179.30(15)
N1 C17 S5 C16 0.75(13)
C19 C17 S5 C16 -179.40(13)
